data_1524455
loop_
_publ_author_name
'Grube, H.H.'

_publ_section_title
;
 Die Struktur des (Pb O)3 (B2 O3)5 (H2 O)2
;
_journal_name_full 'Fortschritte der Mineralogie, Beiheft'
_journal_page_first 58
_journal_page_last 59
_journal_volume 59
_journal_year 1981
_chemical_formula_sum 'B10 H4 O20 Pb3'
_chemical_name_systematic '(Pb O)3 (B2 O3)5 (H2 O)2'
_space_group_IT_number 159
_symmetry_space_group_name_Hall 'P 3 -2c'
_symmetry_space_group_name_H-M 'P 3 1 c'
_cell_angle_alpha 90
_cell_angle_beta 90
_cell_angle_gamma 120
_cell_formula_units_Z 2
_cell_length_a 10.0935
_cell_length_b 10.0935
_cell_length_c 8.5388
_cell_volume 753.375
_citation_journal_id_ASTM FMNBB6
_cod_data_source_file Grube_FMNBB6_1981_541.cif
_cod_data_source_block H4B10O20Pb3
_cod_original_cell_volume 753.3748
_cod_original_formula_sum 'H4 B10 O20 Pb3'
_cod_database_code 1524455

loop_
_symmetry_equiv_pos_as_xyz
x,y,z
-y,x-y,z
-x+y,-x,z
y,x,z+1/2
-x,-x+y,z+1/2
x-y,-y,z+1/2

loop_
_atom_site_label
_atom_site_type_symbol
_atom_site_fract_x
_atom_site_fract_y
_atom_site_fract_z
_atom_site_occupancy
_atom_site_U_iso_or_equiv
Pb1 Pb+2 0.7272 0.1349 0 1 0.0
O2 O-2 0.6667 0.3333 0.052 1 0.0
O6 O-2 0.3333 0.6667 0.177 1 0.0
B2 B+3 0.434 0.134 0.412 1 0.0
O3 O-2 0.269 0.467 0.983 1 0.0
O4 O-2 0.678 0.57 0.264 1 0.0
O8 O-2 0.615 0.62 0.005 1 0.0
B1 B+3 0 0 0.204 1 0.0
O7 O-2 0.137 0.131 0.68 1 0.0
B4 B+3 0.604 0.577 0.691 1 0.0
O5 O-2 0.065 0.581 0.216 1 0.0
B3 B+3 0.301 0.5 0.153 1 0.0
O1 O-2 0.405 0.164 0.742 1 0.0
